data_2237213
loop_
_publ_author_name
'Jucov, Evgheni'
'Kornienko, Alexander'
'Masi, Marco'
'Evidente, Antonio'
'Antipin, Mikhail'

_publ_section_title
;
 (2<i>S</i>,3<i>R</i>,4<i>S</i>,4a<i>R</i>)-2,3,4,7-Tetrahydroxy-3,4,4a,5-tetrahydro[1,3]dioxolo[4,5-<i>j</i>]phenanthridin-6(2<i>H</i>)-one
 hemihydrate
;
_journal_coeditor_code RK2387
_journal_issue 1
_journal_name_full 'Acta Crystallographica Section E'
_journal_page_first o9
_journal_page_last o10
_journal_paper_doi 10.1107/S1600536812048763
_journal_volume 69
_journal_year 2013
_chemical_formula_iupac 'C14 H13 N O7, 0.5H2 O'
_chemical_formula_moiety 'C14 H13 N O7, 0.5(H2 O)'
_chemical_formula_sum 'C14 H14 N O7.5'
_chemical_formula_weight 316.26
_chemical_name_common 'Narciclasine hemihydrate'
_chemical_name_systematic
;
(2<i>S</i>,3<i>R</i>,4<i>S</i>,4a<i>R</i>)-2,3,4,7-Tetrahydroxy-3,4,4a,5-
tetrahydro[1,3]dioxolo[4,5-<i>j</i>]phenanthridin-6(2<i>H</i>)-one
hemihydrate
;
_space_group_IT_number 4
_symmetry_cell_setting monoclinic
_symmetry_space_group_name_Hall 'P 2yb'
_symmetry_space_group_name_H-M 'P 1 21 1'
_atom_sites_solution_hydrogens difmap
_atom_sites_solution_primary direct
_atom_sites_solution_secondary difmap
_audit_creation_method SHELXL97
_cell_angle_alpha 90.00
_cell_angle_beta 104.3549(8)
_cell_angle_gamma 90.00
_cell_formula_units_Z 8
_cell_length_a 10.90063(8)
_cell_length_b 20.37357(17)
_cell_length_c 11.88385(9)
_cell_measurement_reflns_used 36580
_cell_measurement_temperature 100.00(10)
_cell_measurement_theta_max 73.81
_cell_measurement_theta_min 3.84
_cell_volume 2556.82(4)
_computing_cell_refinement '<i>CrysAlis PRO</i> (Agilent, 2012)'
_computing_data_collection '<i>CrysAlis PRO</i> (Agilent, 2012)'
_computing_data_reduction '<i>CrysAlis PRO</i> (Agilent, 2012)'
_computing_molecular_graphics '<i>SHELXTL</i> (Sheldrick, 2008)'
_computing_publication_material '<i>SHELXTL</i> (Sheldrick, 2008)'
_computing_structure_refinement '<i>SHELXTL</i> (Sheldrick, 2008)'
_computing_structure_solution '<i>SHELXTL</i> (Sheldrick, 2008)'
_diffrn_ambient_temperature 100.00(10)
_diffrn_detector_area_resol_mean 10.3756
_diffrn_measured_fraction_theta_full 0.9979
_diffrn_measured_fraction_theta_max 0.9998
_diffrn_measurement_device_type 'Agilent SuperNova (Dual, Cu at zero, Atlas CCD)'
_diffrn_measurement_method \w-scans
_diffrn_radiation_monochromator mirror
_diffrn_radiation_source 'SuperNova (Cu) X-ray Source'
_diffrn_radiation_type 'Cu K\a'
_diffrn_radiation_wavelength 1.5418
_diffrn_reflns_av_R_equivalents 0.0282
_diffrn_reflns_av_sigmaI/netI 0.0153
_diffrn_reflns_limit_h_max 13
_diffrn_reflns_limit_h_min -13
_diffrn_reflns_limit_k_max 23
_diffrn_reflns_limit_k_min -25
_diffrn_reflns_limit_l_max 14
_diffrn_reflns_limit_l_min -14
_diffrn_reflns_number 57161
_diffrn_reflns_theta_full 72.00
_diffrn_reflns_theta_max 73.98
_diffrn_reflns_theta_min 3.84
_exptl_absorpt_coefficient_mu 1.164
_exptl_absorpt_correction_T_max 1.000
_exptl_absorpt_correction_T_min 0.738
_exptl_absorpt_correction_type multi-scan
_exptl_absorpt_process_details '(<i>CrysAlis PRO</i>; Agilent, 2012)'
_exptl_crystal_colour colourless
_exptl_crystal_density_diffrn 1.643
_exptl_crystal_density_method 'not measured'
_exptl_crystal_description plate
_exptl_crystal_F_000 1320
_exptl_crystal_size_max 0.25
_exptl_crystal_size_mid 0.23
_exptl_crystal_size_min 0.06
_refine_diff_density_max 0.273
_refine_diff_density_min -0.209
_refine_ls_abs_structure_details 'Flack (1983), 4707 Friedel pairs'
_refine_ls_abs_structure_Flack 0.05(8)
_refine_ls_extinction_coef 0.00102(16)
_refine_ls_extinction_expression Fc^*^=kFc[1+0.001xFc^2^\l^3^/sin(2\q)]^-1/4^
_refine_ls_extinction_method '<i>SHELXTL</i> (Sheldrick, 2008)'
_refine_ls_goodness_of_fit_ref 1.045
_refine_ls_hydrogen_treatment mixed
_refine_ls_matrix_type full
_refine_ls_number_parameters 908
_refine_ls_number_reflns 10051
_refine_ls_number_restraints 1
_refine_ls_restrained_S_all 1.045
_refine_ls_R_factor_all 0.0475
_refine_ls_R_factor_gt 0.0474
_refine_ls_shift/su_max 0.000
_refine_ls_shift/su_mean 0.000
_refine_ls_structure_factor_coef Fsqd
_refine_ls_weighting_details 'calc w=1/[\s^2^(Fo^2^)+(0.1041P)^2^+0.4322P] where P=(Fo^2^+2Fc^2^)/3'
_refine_ls_weighting_scheme calc
_refine_ls_wR_factor_gt 0.1212
_refine_ls_wR_factor_ref 0.1215
_reflns_number_gt 9997
_reflns_number_total 10051
_reflns_threshold_expression I>2\s(I)
_cod_data_source_file rk2387.cif
_cod_data_source_block I
_cod_original_sg_symbol_H-M 'P 21'
_cod_original_formula_sum 'C14 H14 N O7.50'
_cod_database_code 2237213
_cod_database_fobs_code 2237213

loop_
_symmetry_equiv_pos_as_xyz
'x, y, z'
'-x, y+1/2, -z'

loop_
_atom_site_type_symbol
_atom_site_label
_atom_site_fract_x
_atom_site_fract_y
_atom_site_fract_z
_atom_site_U_iso_or_equiv
_atom_site_adp_type
_atom_site_calc_flag
_atom_site_refinement_flags
_atom_site_occupancy
_atom_site_symmetry_multiplicity
O O1 -0.10128(16) 0.58845(7) 0.40287(15) 0.0248(3) Uani d . 1 1
O O2 -0.16470(17) 0.49383(8) 0.48170(15) 0.0280(4) Uani d . 1 1
O O3 0.05191(14) 0.58470(7) 0.23220(13) 0.0186(3) Uani d . 1 1
H H3 0.103(3) 0.5663(17) 0.185(3) 0.033(8) Uiso d . 1 1
O O4 0.17583(14) 0.51247(7) 0.13295(12) 0.0173(3) Uani d . 1 1
O O5 0.24849(13) 0.27851(7) 0.07456(12) 0.0153(3) Uani d . 1 1
H H5 0.203(4) 0.253(2) 0.027(4) 0.056(11) Uiso d . 1 1
O O6 0.03231(13) 0.21287(7) 0.12059(12) 0.0161(3) Uani d . 1 1
H H6 0.013(3) 0.1724(16) 0.118(2) 0.022(7) Uiso d . 1 1
O O7 0.22117(13) 0.21004(7) 0.42339(12) 0.0173(3) Uani d . 1 1
H H7 0.292(3) 0.2276(16) 0.413(3) 0.032(8) Uiso d . 1 1
N N1 0.17149(15) 0.40217(8) 0.14336(14) 0.0133(3) Uani d . 1 1
H H1 0.222(3) 0.3984(16) 0.094(3) 0.032(8) Uiso d . 1 1
C C1 -0.1697(2) 0.56383(10) 0.48424(18) 0.0187(4) Uani d . 1 1
H H1A -0.1304 0.5801 0.5635 0.022 Uiso calc R 1 1
H H1B -0.2588 0.5789 0.4618 0.022 Uiso calc R 1 1
C C2 -0.05465(18) 0.53344(10) 0.36023(17) 0.0150(4) Uani d . 1 1
C C3 0.01784(18) 0.52988(10) 0.28006(17) 0.0143(4) Uani d . 1 1
C C4 0.05381(17) 0.46632(10) 0.25195(16) 0.0123(4) Uani d . 1 1
C C5 0.01637(17) 0.40965(10) 0.30334(15) 0.0124(4) Uani d . 1 1
C C6 -0.06126(18) 0.41495(10) 0.38108(17) 0.0150(4) Uani d . 1 1
H H6A -0.0907 0.3773 0.4137 0.018 Uiso calc R 1 1
C C7 -0.09250(18) 0.47744(11) 0.40765(17) 0.0167(4) Uani d . 1 1
C C8 0.13693(17) 0.46133(9) 0.17180(15) 0.0123(4) Uani d . 1 1
C C9 0.11265(16) 0.34097(9) 0.16808(15) 0.0109(3) Uani d . 1 1
H H9 0.0386 0.3315 0.1014 0.013 Uiso calc R 1 1
C C10 0.06533(16) 0.34561(10) 0.27760(15) 0.0113(3) Uani d . 1 1
C C11 0.20704(16) 0.28453(9) 0.17845(15) 0.0115(3) Uani d . 1 1
H H11 0.2824 0.2949 0.2434 0.014 Uiso calc R 1 1
C C12 0.14720(17) 0.22178(9) 0.20911(15) 0.0128(3) Uani d . 1 1
H H12 0.2054 0.1838 0.2089 0.015 Uiso calc R 1 1
C C13 0.11638(17) 0.22692(10) 0.32783(15) 0.0129(3) Uani d . 1 1
H H13 0.0470 0.1948 0.3280 0.015 Uiso calc R 1 1
C C14 0.06725(16) 0.29371(10) 0.34676(15) 0.0128(3) Uani d . 1 1
H H14 0.0349 0.2996 0.4133 0.015 Uiso calc R 1 1
O O1A -0.17618(14) 0.57428(7) 0.96267(13) 0.0192(3) Uani d . 1 1
O O2A -0.24300(15) 0.47333(8) 1.01724(14) 0.0212(3) Uani d . 1 1
O O3A -0.01378(14) 0.58673(7) 0.80411(13) 0.0173(3) Uani d . 1 1
H H3A 0.049(3) 0.5769(19) 0.758(3) 0.048(10) Uiso d . 1 1
O O4A 0.11829(13) 0.52761(7) 0.69631(12) 0.0161(3) Uani d . 1 1
O O5A 0.24668(12) 0.30645(7) 0.62426(12) 0.0153(3) Uani d . 1 1
H H5A 0.217(3) 0.2783(17) 0.569(3) 0.030(8) Uiso d . 1 1
O O6A 0.02956(12) 0.22587(8) 0.59640(11) 0.0151(3) Uani d . 1 1
H H6AA 0.028(3) 0.1870(18) 0.578(3) 0.037(9) Uiso d . 1 1
O O7A 0.13673(14) 0.19497(8) 0.90368(12) 0.0185(3) Uani d . 1 1
H H7A 0.100(4) 0.163(2) 0.923(3) 0.051(10) Uiso d . 1 1
N N1A 0.12678(15) 0.41726(8) 0.68905(14) 0.0134(3) Uani d . 1 1
H H1AA 0.175(3) 0.4229(17) 0.640(3) 0.031(8) Uiso d . 1 1
C C1A -0.24805(18) 0.54300(10) 1.03442(17) 0.0157(4) Uani d . 1 1
H H1AB -0.2116 0.5540 1.1171 0.019 Uiso calc R 1 1
H H1AC -0.3370 0.5584 1.0124 0.019 Uiso calc R 1 1
C C2A -0.12403(18) 0.52349(10) 0.91416(17) 0.0143(4) Uani d . 1 1
C C3A -0.04642(17) 0.52784(10) 0.83915(16) 0.0128(4) Uani d . 1 1
C C4A -0.00376(17) 0.46811(10) 0.80138(15) 0.0117(4) Uani d . 1 1
C C5A -0.04178(17) 0.40713(10) 0.83707(15) 0.0115(4) Uani d . 1 1
C C6A -0.12623(18) 0.40417(10) 0.90945(16) 0.0134(4) Uani d . 1 1
H H6AB -0.1564 0.3636 0.9313 0.016 Uiso calc R 1 1
C C7A -0.16278(17) 0.46344(10) 0.94683(16) 0.0145(4) Uani d . 1 1
C C8A 0.08361(17) 0.47205(10) 0.72538(16) 0.0124(4) Uani d . 1 1
C C9A 0.07358(17) 0.35238(10) 0.69731(15) 0.0120(3) Uani d . 1 1
H H9A 0.0084 0.3436 0.6233 0.014 Uiso calc R 1 1
C C10A 0.01006(16) 0.34682(10) 0.79716(15) 0.0118(3) Uani d . 1 1
C C11A 0.17709(16) 0.30016(10) 0.71063(15) 0.0125(3) Uani d . 1 1
H H11A 0.2374 0.3062 0.7884 0.015 Uiso calc R 1 1
C C12A 0.11766(17) 0.23275(9) 0.70834(15) 0.0125(4) Uani d . 1 1
H H12A 0.1851 0.1985 0.7169 0.015 Uiso calc R 1 1
C C13A 0.04951(17) 0.22481(10) 0.80618(16) 0.0140(4) Uani d . 1 1
H H13A -0.0242 0.1946 0.7788 0.017 Uiso calc R 1 1
C C14A 0.00246(17) 0.28815(10) 0.84499(15) 0.0128(4) Uani d . 1 1
H H14A -0.0357 0.2863 0.9086 0.015 Uiso calc R 1 1
O O1B 0.60207(15) 0.38711(8) 0.67445(14) 0.0224(3) Uani d . 1 1
O O2B 0.66136(15) 0.48840(8) 0.61543(13) 0.0215(3) Uani d . 1 1
O O3B 0.45297(15) 0.37256(7) 0.84392(13) 0.0207(3) Uani d . 1 1
H H3B 0.405(4) 0.386(2) 0.902(4) 0.055(11) Uiso d . 1 1
O O4B 0.34387(14) 0.43363(7) 0.97790(13) 0.0185(3) Uani d . 1 1
O O5B 0.19712(12) 0.65451(7) 1.02628(12) 0.0160(3) Uani d . 1 1
H H5B 0.212(4) 0.679(2) 1.095(4) 0.058(11) Uiso d . 1 1
O O6B 0.20914(13) 0.73271(7) 0.82583(11) 0.0161(3) Uani d . 1 1
H H6B 0.137(3) 0.7348(18) 0.847(3) 0.043(9) Uiso d . 1 1
O O7B 0.52571(13) 0.76627(7) 0.98119(12) 0.0184(3) Uani d . 1 1
H H7B 0.596(4) 0.768(2) 0.962(3) 0.050(10) Uiso d . 1 1
N N1B 0.31833(16) 0.54343(9) 0.96672(14) 0.0155(3) Uani d . 1 1
H H1BA 0.277(3) 0.5380(17) 1.022(3) 0.037(8) Uiso d . 1 1
C C1B 0.67792(18) 0.41867(10) 0.60769(17) 0.0171(4) Uani d . 1 1
H H1BB 0.6512 0.4043 0.5256 0.021 Uiso calc R 1 1
H H1BC 0.7682 0.4069 0.6385 0.021 Uiso calc R 1 1
C C2B 0.55542(18) 0.43707(10) 0.72953(17) 0.0143(4) Uani d . 1 1
C C3B 0.48186(18) 0.43187(10) 0.80840(16) 0.0150(4) Uani d . 1 1
C C4B 0.44111(17) 0.49147(10) 0.84873(15) 0.0131(4) Uani d . 1 1
C C5B 0.47705(17) 0.55285(10) 0.81149(15) 0.0125(4) Uani d . 1 1
C C6B 0.55311(18) 0.55598(10) 0.73210(17) 0.0144(4) Uani d . 1 1
H H6BA 0.5780 0.5968 0.7059 0.017 Uiso calc R 1 1
C C7B 0.58981(18) 0.49713(11) 0.69404(16) 0.0151(4) Uani d . 1 1
C C8B 0.36408(17) 0.48781(10) 0.93492(16) 0.0142(4) Uani d . 1 1
C C9B 0.31785(17) 0.60607(10) 0.90653(16) 0.0126(4) Uani d . 1 1
H H9B 0.2407 0.6077 0.8403 0.015 Uiso calc R 1 1
C C10B 0.43332(17) 0.61301(10) 0.85803(15) 0.0125(4) Uani d . 1 1
C C11B 0.31061(17) 0.66210(10) 0.98879(15) 0.0131(4) Uani d . 1 1
H H11B 0.3849 0.6597 1.0577 0.016 Uiso calc R 1 1
C C12B 0.31304(17) 0.72767(10) 0.92712(16) 0.0134(4) Uani d . 1 1
H H12B 0.3067 0.7641 0.9818 0.016 Uiso calc R 1 1
C C13B 0.43532(17) 0.73580(9) 0.88773(15) 0.0134(4) Uani d . 1 1
H H13B 0.4183 0.7662 0.8195 0.016 Uiso calc R 1 1
C C14B 0.48536(17) 0.67210(10) 0.85247(15) 0.0134(4) Uani d . 1 1
H H14B 0.5595 0.6740 0.8241 0.016 Uiso calc R 1 1
O O1C 0.53886(17) 0.38983(8) 0.24948(15) 0.0276(4) Uani d . 1 1
O O2C 0.60370(18) 0.48792(8) 0.18242(15) 0.0289(4) Uani d . 1 1
O O3C 0.38164(13) 0.38340(7) 0.41199(12) 0.0158(3) Uani d . 1 1
H H3C 0.332(5) 0.396(2) 0.464(4) 0.074(14) Uiso d . 1 1
O O4C 0.27433(14) 0.44915(7) 0.53502(12) 0.0167(3) Uani d . 1 1
O O5C 0.17104(12) 0.67618(7) 0.60239(12) 0.0147(3) Uani d . 1 1
H H5C 0.182(3) 0.6905(17) 0.669(3) 0.034(8) Uiso d . 1 1
O O6C 0.22150(12) 0.76137(7) 0.42056(11) 0.0149(3) Uani d . 1 1
H H6C 0.146(3) 0.7503(17) 0.429(3) 0.038(8) Uiso d . 1 1
O O7C 0.54366(12) 0.75389(7) 0.59326(12) 0.0159(3) Uani d . 1 1
H H7C 0.553(3) 0.7959(18) 0.598(2) 0.026(7) Uiso d . 1 1
N N1C 0.26085(15) 0.55955(8) 0.52635(14) 0.0136(3) Uani d . 1 1
H H1C 0.211(3) 0.5576(18) 0.577(3) 0.039(9) Uiso d . 1 1
C C1C 0.6107(2) 0.41765(11) 0.17460(18) 0.0188(4) Uani d . 1 1
H H1CA 0.7000 0.4030 0.1992 0.023 Uiso calc R 1 1
H H1CB 0.5753 0.4032 0.0935 0.023 Uiso calc R 1 1
C C2C 0.49214(19) 0.44261(10) 0.29700(16) 0.0149(4) Uani d . 1 1
C C3C 0.41672(17) 0.44140(10) 0.37436(16) 0.0127(4) Uani d . 1 1
C C4C 0.38239(17) 0.50309(10) 0.41249(15) 0.0116(4) Uani d . 1 1
C C5C 0.42654(17) 0.56230(10) 0.37607(16) 0.0128(4) Uani d . 1 1
C C6C 0.50168(18) 0.56195(10) 0.29527(16) 0.0147(4) Uani d . 1 1
H H6CA 0.5302 0.6014 0.2675 0.018 Uiso calc R 1 1
C C7C 0.53138(19) 0.50111(11) 0.25880(17) 0.0169(4) Uani d . 1 1
C C8C 0.30235(17) 0.50300(10) 0.49545(15) 0.0126(4) Uani d . 1 1
C C9C 0.27952(17) 0.62357(9) 0.47638(15) 0.0122(3) Uani d . 1 1
H H9C 0.2044 0.6331 0.4107 0.015 Uiso calc R 1 1
C C10C 0.39702(17) 0.62355(10) 0.43001(16) 0.0121(3) Uani d . 1 1
C C11C 0.28799(16) 0.67616(10) 0.56871(15) 0.0122(3) Uani d . 1 1
H H11C 0.3581 0.6647 0.6377 0.015 Uiso calc R 1 1
C C12C 0.31542(17) 0.74292(9) 0.52269(15) 0.0128(3) Uani d . 1 1
H H12C 0.3185 0.7768 0.5843 0.015 Uiso calc R 1 1
C C13C 0.44355(16) 0.74143(9) 0.49068(15) 0.0127(3) Uani d . 1 1
H H13C 0.4444 0.7770 0.4328 0.015 Uiso calc R 1 1
C C14C 0.47034(16) 0.67711(9) 0.43991(15) 0.0131(3) Uani d . 1 1
H H14C 0.5451 0.6741 0.4127 0.016 Uiso calc R 1 1
O O1W 0.53702(14) 0.73287(8) 0.21514(14) 0.0222(3) Uani d . 1 1
H H1WA 0.533(3) 0.7470(19) 0.142(3) 0.046(9) Uiso d . 1 1
H H1WB 0.578(4) 0.762(2) 0.265(4) 0.070(13) Uiso d . 1 1
O O2W 0.27386(15) 0.74364(9) 0.19752(13) 0.0257(3) Uani d . 1 1
H H2WA 0.359(3) 0.7453(15) 0.212(2) 0.024(7) Uiso d . 1 1

loop_
_atom_site_aniso_label
_atom_site_aniso_U_11
_atom_site_aniso_U_22
_atom_site_aniso_U_33
_atom_site_aniso_U_12
_atom_site_aniso_U_13
_atom_site_aniso_U_23
O1 0.0383(9) 0.0097(8) 0.0359(8) 0.0010(6) 0.0274(7) -0.0011(6)
O2 0.0433(9) 0.0121(8) 0.0414(9) 0.0030(7) 0.0345(8) -0.0008(7)
O3 0.0263(7) 0.0084(7) 0.0260(7) 0.0003(5) 0.0156(6) 0.0021(5)
O4 0.0246(7) 0.0108(7) 0.0206(7) -0.0009(5) 0.0137(5) 0.0024(5)
O5 0.0172(6) 0.0158(7) 0.0158(6) 0.0015(5) 0.0096(5) -0.0016(5)
O6 0.0183(7) 0.0112(7) 0.0184(6) -0.0048(5) 0.0041(5) -0.0021(5)
O7 0.0161(6) 0.0192(8) 0.0173(6) 0.0032(5) 0.0054(5) 0.0079(5)
N1 0.0163(7) 0.0103(8) 0.0157(7) -0.0007(6) 0.0084(6) 0.0002(6)
C1 0.0254(10) 0.0116(10) 0.0239(9) 0.0021(8) 0.0149(8) 0.0002(8)
C2 0.0186(9) 0.0087(10) 0.0194(9) 0.0014(7) 0.0082(7) -0.0018(7)
C3 0.0167(8) 0.0097(9) 0.0166(8) -0.0003(7) 0.0046(7) 0.0000(7)
C4 0.0140(8) 0.0099(9) 0.0135(8) 0.0009(7) 0.0047(6) -0.0002(7)
C5 0.0134(8) 0.0122(10) 0.0119(8) -0.0004(7) 0.0037(6) 0.0000(7)
C6 0.0179(8) 0.0104(9) 0.0198(9) 0.0004(7) 0.0105(7) 0.0009(7)
C7 0.0205(9) 0.0154(10) 0.0177(9) -0.0004(7) 0.0114(7) -0.0001(7)
C8 0.0146(8) 0.0101(9) 0.0118(8) -0.0006(7) 0.0029(6) 0.0000(7)
C9 0.0134(8) 0.0076(9) 0.0129(8) -0.0009(6) 0.0055(6) 0.0005(6)
C10 0.0106(7) 0.0106(9) 0.0136(8) -0.0014(6) 0.0047(6) -0.0014(7)
C11 0.0117(8) 0.0118(9) 0.0123(8) 0.0005(6) 0.0054(6) 0.0007(6)
C12 0.0135(8) 0.0104(9) 0.0155(8) 0.0018(7) 0.0059(6) 0.0017(7)
C13 0.0130(8) 0.0123(9) 0.0144(8) 0.0000(7) 0.0055(6) 0.0033(7)
C14 0.0137(8) 0.0122(9) 0.0137(8) -0.0007(7) 0.0057(6) 0.0002(7)
O1A 0.0249(7) 0.0109(7) 0.0281(7) -0.0004(6) 0.0182(6) -0.0047(6)
O2A 0.0290(7) 0.0135(8) 0.0289(8) 0.0005(6) 0.0221(6) -0.0028(6)
O3A 0.0228(7) 0.0075(7) 0.0257(7) -0.0006(5) 0.0139(6) -0.0013(5)
O4A 0.0215(7) 0.0085(7) 0.0220(6) -0.0015(5) 0.0127(5) -0.0005(5)
O5A 0.0166(6) 0.0151(7) 0.0177(6) -0.0017(5) 0.0106(5) -0.0017(5)
O6A 0.0177(6) 0.0129(7) 0.0150(6) -0.0016(5) 0.0043(5) -0.0034(5)
O7A 0.0279(7) 0.0112(7) 0.0169(7) 0.0050(6) 0.0066(5) 0.0047(5)
N1A 0.0182(7) 0.0087(8) 0.0171(7) -0.0006(6) 0.0115(6) 0.0002(6)
C1A 0.0192(9) 0.0135(10) 0.0176(8) 0.0011(7) 0.0105(7) -0.0012(7)
C2A 0.0153(8) 0.0116(10) 0.0173(8) 0.0008(7) 0.0063(7) -0.0036(7)
C3A 0.0139(8) 0.0084(9) 0.0161(8) -0.0004(7) 0.0036(6) -0.0011(7)
C4A 0.0125(8) 0.0109(9) 0.0123(8) 0.0000(7) 0.0042(6) -0.0007(7)
C5A 0.0118(8) 0.0109(10) 0.0119(8) -0.0002(6) 0.0031(6) 0.0004(7)
C6A 0.0150(8) 0.0106(9) 0.0161(8) -0.0002(7) 0.0068(7) 0.0014(7)
C7A 0.0140(8) 0.0158(10) 0.0155(9) 0.0004(7) 0.0071(7) 0.0002(7)
C8A 0.0134(8) 0.0105(9) 0.0136(8) -0.0010(7) 0.0038(6) 0.0000(7)
C9A 0.0142(8) 0.0086(9) 0.0139(8) -0.0007(7) 0.0050(6) 0.0006(7)
C10A 0.0111(8) 0.0115(9) 0.0133(8) -0.0014(6) 0.0039(6) -0.0003(7)
C11A 0.0149(8) 0.0105(9) 0.0135(8) 0.0002(7) 0.0064(6) 0.0011(7)
C12A 0.0145(8) 0.0100(9) 0.0140(8) 0.0006(7) 0.0052(6) -0.0012(6)
C13A 0.0173(8) 0.0102(9) 0.0152(8) 0.0000(7) 0.0052(7) 0.0009(7)
C14A 0.0138(8) 0.0120(9) 0.0135(8) 0.0006(7) 0.0051(6) -0.0006(7)
O1B 0.0318(8) 0.0134(7) 0.0282(8) 0.0006(6) 0.0189(6) -0.0040(6)
O2B 0.0281(7) 0.0150(7) 0.0287(7) 0.0007(6) 0.0208(6) -0.0029(6)
O3B 0.0303(8) 0.0104(7) 0.0251(7) -0.0025(6) 0.0141(6) 0.0002(6)
O4B 0.0251(7) 0.0129(8) 0.0212(7) -0.0015(6) 0.0130(5) 0.0017(5)
O5B 0.0155(6) 0.0168(7) 0.0193(7) -0.0002(5) 0.0113(5) 0.0010(5)
O6B 0.0154(6) 0.0186(7) 0.0153(6) 0.0031(5) 0.0055(5) 0.0023(5)
O7B 0.0190(7) 0.0203(8) 0.0191(7) -0.0068(5) 0.0108(5) -0.0068(5)
N1B 0.0187(8) 0.0137(9) 0.0176(7) -0.0009(6) 0.0112(6) 0.0028(6)
C1B 0.0177(8) 0.0162(10) 0.0194(9) 0.0012(7) 0.0082(7) -0.0028(8)
C2B 0.0167(8) 0.0112(9) 0.0158(8) 0.0012(7) 0.0051(7) -0.0032(7)
C3B 0.0178(8) 0.0121(10) 0.0157(8) -0.0024(7) 0.0050(7) 0.0013(7)
C4B 0.0131(8) 0.0145(10) 0.0120(8) -0.0004(7) 0.0039(6) -0.0005(7)
C5B 0.0120(8) 0.0132(10) 0.0125(8) -0.0005(7) 0.0032(6) 0.0007(7)
C6B 0.0160(8) 0.0126(10) 0.0165(8) 0.0013(7) 0.0078(7) 0.0009(7)
C7B 0.0152(8) 0.0174(10) 0.0145(8) 0.0001(7) 0.0070(7) 0.0001(7)
C8B 0.0144(8) 0.0142(10) 0.0147(8) -0.0023(7) 0.0048(6) 0.0014(7)
C9B 0.0141(8) 0.0113(9) 0.0141(8) 0.0002(6) 0.0068(6) 0.0022(7)
C10B 0.0116(8) 0.0159(10) 0.0109(8) 0.0019(7) 0.0046(6) 0.0022(7)
C11B 0.0125(8) 0.0145(9) 0.0148(8) -0.0001(7) 0.0080(6) 0.0011(7)
C12B 0.0145(8) 0.0134(9) 0.0135(8) 0.0011(7) 0.0057(6) 0.0003(7)
C13B 0.0155(8) 0.0125(9) 0.0142(8) -0.0021(7) 0.0075(6) -0.0013(7)
C14B 0.0139(8) 0.0157(10) 0.0121(8) 0.0011(7) 0.0061(6) 0.0005(7)
O1C 0.0464(10) 0.0102(8) 0.0385(9) 0.0022(7) 0.0336(8) -0.0022(6)
O2C 0.0463(9) 0.0135(8) 0.0405(9) -0.0004(7) 0.0364(8) -0.0034(7)
O3C 0.0235(7) 0.0074(7) 0.0200(7) 0.0002(5) 0.0121(5) 0.0015(5)
O4C 0.0234(7) 0.0110(7) 0.0199(6) -0.0007(5) 0.0132(5) 0.0015(5)
O5C 0.0161(6) 0.0156(7) 0.0152(6) 0.0014(5) 0.0089(5) -0.0011(5)
O6C 0.0140(6) 0.0144(7) 0.0169(6) 0.0020(5) 0.0048(5) 0.0038(5)
O7C 0.0153(6) 0.0124(7) 0.0189(7) -0.0009(5) 0.0020(5) -0.0031(5)
N1C 0.0167(7) 0.0108(8) 0.0160(7) -0.0014(6) 0.0093(6) 0.0006(6)
C1C 0.0251(9) 0.0130(10) 0.0233(9) 0.0010(8) 0.0153(8) -0.0015(8)
C2C 0.0193(8) 0.0096(10) 0.0180(9) 0.0022(7) 0.0090(7) -0.0025(7)
C3C 0.0154(8) 0.0104(9) 0.0127(8) -0.0013(7) 0.0043(7) 0.0002(7)
C4C 0.0130(8) 0.0106(10) 0.0116(8) 0.0009(7) 0.0038(6) -0.0005(7)
C5C 0.0133(8) 0.0126(10) 0.0128(8) -0.0002(7) 0.0036(6) 0.0004(7)
C6C 0.0190(9) 0.0104(10) 0.0169(8) -0.0016(7) 0.0090(7) -0.0007(7)
C7C 0.0203(9) 0.0167(11) 0.0175(9) -0.0009(7) 0.0117(7) -0.0020(7)
C8C 0.0131(8) 0.0130(9) 0.0119(8) -0.0015(7) 0.0034(6) 0.0007(7)
C9C 0.0138(8) 0.0108(9) 0.0131(8) 0.0000(7) 0.0053(6) -0.0002(7)
C10C 0.0149(8) 0.0111(9) 0.0113(8) 0.0005(7) 0.0049(6) 0.0009(7)
C11C 0.0118(8) 0.0128(9) 0.0131(8) 0.0012(6) 0.0053(6) 0.0000(7)
C12C 0.0143(8) 0.0118(9) 0.0131(8) 0.0006(6) 0.0048(6) -0.0003(7)
C13C 0.0141(8) 0.0101(9) 0.0142(8) -0.0008(7) 0.0043(6) -0.0002(7)
C14C 0.0137(8) 0.0134(9) 0.0136(8) 0.0006(7) 0.0062(6) 0.0000(7)
O1W 0.0246(7) 0.0219(8) 0.0212(7) -0.0058(6) 0.0078(6) 0.0013(6)
O2W 0.0200(7) 0.0395(10) 0.0184(7) 0.0018(6) 0.0062(5) -0.0084(6)

loop_
_atom_type_symbol
_atom_type_description
_atom_type_scat_dispersion_real
_atom_type_scat_dispersion_imag
_atom_type_scat_source
C C 0.0033 0.0016 'International Tables Vol C Tables 4.2.6.8 and 6.1.1.4'
H H 0.0000 0.0000 'International Tables Vol C Tables 4.2.6.8 and 6.1.1.4'
N N 0.0061 0.0033 'International Tables Vol C Tables 4.2.6.8 and 6.1.1.4'

loop_
_geom_angle_atom_site_label_1
_geom_angle_atom_site_label_2
_geom_angle_atom_site_label_3
_geom_angle
C2 O1 C1 105.17(15)
C7 O2 C1 106.90(16)
C3 O3 H3 101(2)
C11 O5 H5 113(3)
C12 O6 H6 108.5(18)
C13 O7 H7 110(2)
C8 N1 H1 120(2)
C8 N1 C9 123.65(15)
C9 N1 H1 115(2)
O1 C1 H1A 110.2
O1 C1 H1B 110.2
O2 C1 O1 107.61(16)
O2 C1 H1A 110.2
O2 C1 H1B 110.2
H1A C1 H1B 108.5
O1 C2 C3 128.47(19)
O1 C2 C7 110.32(17)
C7 C2 C3 121.20(19)
O3 C3 C2 120.81(18)
O3 C3 C4 122.49(17)
C2 C3 C4 116.70(18)
C3 C4 C8 117.80(17)
C5 C4 C3 121.24(17)
C5 C4 C8 120.89(17)
C4 C5 C10 118.47(16)
C6 C5 C4 120.51(18)
C6 C5 C10 120.97(17)
C5 C6 H6A 121.7
C7 C6 C5 116.53(18)
C7 C6 H6A 121.7
O2 C7 C2 109.92(18)
O2 C7 C6 126.32(18)
C6 C7 C2 123.75(18)
O4 C8 N1 121.03(17)
O4 C8 C4 119.94(17)
N1 C8 C4 119.02(17)
N1 C9 H9 108.2
N1 C9 C10 112.21(15)
N1 C9 C11 109.71(14)
C10 C9 H9 108.2
C10 C9 C11 110.07(15)
C11 C9 H9 108.2
C5 C10 C9 116.86(16)
C14 C10 C5 121.70(16)
C14 C10 C9 121.44(18)
O5 C11 C9 110.35(14)
O5 C11 H11 108.1
O5 C11 C12 112.55(15)
C9 C11 H11 108.1
C12 C11 C9 109.39(14)
C12 C11 H11 108.1
O6 C12 C11 106.22(14)
O6 C12 H12 109.8
O6 C12 C13 109.46(14)
C11 C12 H12 109.8
C11 C12 C13 111.60(15)
C13 C12 H12 109.8
O7 C13 C12 113.45(14)
O7 C13 H13 107.2
O7 C13 C14 109.98(15)
C12 C13 H13 107.2
C14 C13 C12 111.60(15)
C14 C13 H13 107.2
C10 C14 C13 125.27(16)
C10 C14 H14 117.4
C13 C14 H14 117.4
C2A O1A C1A 104.91(15)
C7A O2A C1A 106.58(15)
C3A O3A H3A 105(2)
C11A O5A H5A 109(2)
C12A O6A H6AA 108(2)
C13A O7A H7A 107(3)
C8A N1A H1AA 115(2)
C8A N1A C9A 124.28(15)
C9A N1A H1AA 118(2)
O1A C1A H1AB 110.1
O1A C1A H1AC 110.1
O2A C1A O1A 107.88(15)
O2A C1A H1AB 110.1
O2A C1A H1AC 110.1
H1AB C1A H1AC 108.4
O1A C2A C3A 127.45(19)
O1A C2A C7A 111.22(16)
C3A C2A C7A 121.30(18)
O3A C3A C2A 120.67(18)
O3A C3A C4A 122.38(16)
C2A C3A C4A 116.96(18)
C3A C4A C8A 117.54(17)
C5A C4A C3A 121.26(17)
C5A C4A C8A 121.18(17)
C4A C5A C6A 120.50(18)
C4A C5A C10A 118.17(16)
C6A C5A C10A 121.32(18)
C5A C6A H6AB 121.8
C7A C6A C5A 116.35(18)
C7A C6A H6AB 121.8
O2A C7A C2A 109.16(17)
O2A C7A C6A 127.30(18)
C6A C7A C2A 123.52(17)
O4A C8A N1A 120.63(17)
O4A C8A C4A 119.93(17)
N1A C8A C4A 119.44(17)
N1A C9A H9A 108.1
N1A C9A C10A 112.74(15)
N1A C9A C11A 110.01(15)
C10A C9A H9A 108.1
C10A C9A C11A 109.54(15)
C11A C9A H9A 108.1
C5A C10A C9A 118.22(16)
C14A C10A C5A 122.58(16)
C14A C10A C9A 119.20(17)
O5A C11A C9A 111.93(15)
O5A C11A H11A 108.0
O5A C11A C12A 111.71(15)
C9A C11A H11A 108.0
C12A C11A C9A 109.10(14)
C12A C11A H11A 108.0
O6A C12A C11A 106.78(15)
O6A C12A H12A 109.3
O6A C12A C13A 110.60(14)
C11A C12A H12A 109.3
C11A C12A C13A 111.51(15)
C13A C12A H12A 109.3
O7A C13A C12A 107.89(15)
O7A C13A H13A 108.6
O7A C13A C14A 108.86(15)
C12A C13A H13A 108.6
C14A C13A C12A 114.07(16)
C14A C13A H13A 108.6
C10A C14A C13A 125.19(16)
C10A C14A H14A 117.4
C13A C14A H14A 117.4
C2B O1B C1B 105.30(16)
C7B O2B C1B 105.90(15)
C3B O3B H3B 100(2)
C11B O5B H5B 104(3)
C12B O6B H6B 109(2)
C13B O7B H7B 108(3)
C8B N1B H1BA 113(2)
C8B N1B C9B 124.11(16)
C9B N1B H1BA 122(2)
O1B C1B O2B 108.01(15)
O1B C1B H1BB 110.1
O1B C1B H1BC 110.1
O2B C1B H1BB 110.1
O2B C1B H1BC 110.1
H1BB C1B H1BC 108.4
O1B C2B C3B 127.77(19)
O1B C2B C7B 110.58(17)
C7B C2B C3B 121.64(19)
O3B C3B C2B 120.24(19)
O3B C3B C4B 123.17(17)
C2B C3B C4B 116.59(19)
C3B C4B C8B 118.08(18)
C5B C4B C3B 121.18(16)
C5B C4B C8B 120.70(18)
C4B C5B C10B 118.57(16)
C6B C5B C4B 120.42(18)
C6B C5B C10B 121.00(18)
C5B C6B H6BA 121.6
C7B C6B C5B 116.74(18)
C7B C6B H6BA 121.6
O2B C7B C2B 109.76(18)
O2B C7B C6B 126.81(19)
C6B C7B C2B 123.42(17)
O4B C8B N1B 121.09(16)
O4B C8B C4B 120.80(18)
N1B C8B C4B 118.10(18)
N1B C9B H9B 108.3
N1B C9B C10B 111.40(16)
N1B C9B C11B 109.63(15)
C10B C9B H9B 108.3
C10B C9B C11B 110.82(16)
C11B C9B H9B 108.3
C5B C10B C9B 116.24(17)
C14B C10B C5B 123.32(17)
C14B C10B C9B 120.31(17)
O5B C11B C9B 107.93(15)
O5B C11B H11B 109.2
O5B C11B C12B 111.42(15)
C9B C11B H11B 109.2
C9B C11B C12B 109.82(15)
C12B C11B H11B 109.2
O6B C12B C11B 111.14(15)
O6B C12B H12B 108.9
O6B C12B C13B 107.57(14)
C11B C12B H12B 108.9
C11B C12B C13B 111.24(15)
C13B C12B H12B 108.9
O7B C13B C12B 107.13(14)
O7B C13B H13B 108.3
O7B C13B C14B 111.25(15)
C12B C13B H13B 108.3
C14B C13B C12B 113.29(16)
C14B C13B H13B 108.3
C10B C14B C13B 124.99(16)
C10B C14B H14B 117.5
C13B C14B H14B 117.5
C2C O1C C1C 105.10(16)
C7C O2C C1C 106.67(16)
C3C O3C H3C 103(3)
C11C O5C H5C 110(2)
C12C O6C H6C 109(2)
C13C O7C H7C 106.1(19)
C8C N1C H1C 117(2)
C8C N1C C9C 124.78(15)
C9C N1C H1C 118(2)
O1C C1C H1CA 110.1
O1C C1C H1CB 110.1
O2C C1C O1C 107.84(16)
O2C C1C H1CA 110.1
O2C C1C H1CB 110.1
H1CA C1C H1CB 108.5
O1C C2C C3C 127.27(19)
O1C C2C C7C 111.40(17)
C3C C2C C7C 121.32(18)
O3C C3C C2C 120.07(18)
O3C C3C C4C 123.41(16)
C2C C3C C4C 116.50(18)
C3C C4C C8C 117.46(17)
C5C C4C C3C 121.64(16)
C5C C4C C8C 120.86(18)
C4C C5C C6C 120.46(18)
C4C C5C C10C 117.64(16)
C6C C5C C10C 121.82(18)
C5C C6C H6CA 121.9
C7C C6C C5C 116.15(18)
C7C C6C H6CA 121.9
O2C C7C C2C 108.97(18)
O2C C7C C6C 127.17(19)
C6C C7C C2C 123.85(17)
O4C C8C N1C 121.55(17)
O4C C8C C4C 119.37(18)
N1C C8C C4C 119.08(17)
N1C C9C H9C 108.6
N1C C9C C10C 111.19(15)
N1C C9C C11C 108.90(15)
C10C C9C H9C 108.6
C10C C9C C11C 110.94(15)
C11C C9C H9C 108.6
C5C C10C C9C 116.99(16)
C14C C10C C5C 122.51(17)
C14C C10C C9C 120.49(17)
O5C C11C C9C 107.69(14)
O5C C11C H11C 108.9
O5C C11C C12C 111.65(15)
C9C C11C H11C 108.9
C9C C11C C12C 110.64(14)
C12C C11C H11C 108.9
O6C C12C C11C 112.11(14)
O6C C12C H12C 109.1
O6C C12C C13C 107.37(14)
C11C C12C H12C 109.1
C11C C12C C13C 110.04(15)
C13C C12C H12C 109.1
O7C C13C C12C 109.32(14)
O7C C13C H13C 108.6
O7C C13C C14C 108.14(14)
C12C C13C H13C 108.6
C14C C13C C12C 113.34(15)
C14C C13C H13C 108.6
C10C C14C C13C 125.07(16)
C10C C14C H14C 117.5
C13C C14C H14C 117.5
H1WA O1W H1WB 109(4)
H2WA O2W H2WB 107(3)

loop_
_geom_bond_atom_site_label_1
_geom_bond_atom_site_label_2
_geom_bond_distance
O1 C1 1.450(2)
O1 C2 1.378(2)
O2 C1 1.428(3)
O2 C7 1.360(2)
O3 H3 0.96(3)
O3 C3 1.347(2)
O4 C8 1.255(2)
O5 H5 0.84(4)
O5 C11 1.421(2)
O6 H6 0.85(3)
O6 C12 1.433(2)
O7 H7 0.89(3)
O7 C13 1.439(2)
N1 H1 0.91(4)
N1 C8 1.331(3)
N1 C9 1.465(2)
C1 H1A 0.9900
C1 H1B 0.9900
C2 C3 1.382(3)
C2 C7 1.380(3)
C3 C4 1.417(3)
C4 C5 1.413(3)
C4 C8 1.472(2)
C5 C6 1.403(3)
C5 C10 1.470(3)
C6 H6A 0.9500
C6 C7 1.375(3)
C9 H9 1.0000
C9 C10 1.517(2)
C9 C11 1.528(2)
C10 C14 1.336(3)
C11 H11 1.0000
C11 C12 1.520(2)
C12 H12 1.0000
C12 C13 1.533(2)
C13 H13 1.0000
C13 C14 1.500(3)
C14 H14 0.9500
O1A C1A 1.441(2)
O1A C2A 1.374(2)
O2A C1A 1.437(3)
O2A C7A 1.367(2)
O3A H3A 1.00(4)
O3A C3A 1.346(2)
O4A C8A 1.268(2)
O5A H5A 0.87(3)
O5A C11A 1.425(2)
O6A H6AA 0.82(4)
O6A C12A 1.442(2)
O7A H7A 0.83(4)
O7A C13A 1.439(2)
N1A H1AA 0.89(3)
N1A C8A 1.325(3)
N1A C9A 1.456(2)
C1A H1AB 0.9900
C1A H1AC 0.9900
C2A C3A 1.376(3)
C2A C7A 1.381(3)
C3A C4A 1.415(3)
C4A C5A 1.408(3)
C4A C8A 1.468(2)
C5A C6A 1.408(3)
C5A C10A 1.479(3)
C6A H6AB 0.9500
C6A C7A 1.379(3)
C9A H9A 1.0000
C9A C10A 1.519(2)
C9A C11A 1.530(3)
C10A C14A 1.335(3)
C11A H11A 1.0000
C11A C12A 1.516(3)
C12A H12A 1.0000
C12A C13A 1.536(2)
C13A H13A 1.0000
C13A C14A 1.503(3)
C14A H14A 0.9500
O1B C1B 1.432(2)
O1B C2B 1.374(2)
O2B C1B 1.438(3)
O2B C7B 1.369(2)
O3B H3B 1.01(4)
O3B C3B 1.343(3)
O4B C8B 1.258(3)
O5B H5B 0.94(4)
O5B C11B 1.424(2)
O6B H6B 0.89(4)
O6B C12B 1.437(2)
O7B H7B 0.86(4)
O7B C13B 1.431(2)
N1B H1BA 0.89(4)
N1B C8B 1.330(3)
N1B C9B 1.462(2)
C1B H1BB 0.9900
C1B H1BC 0.9900
C2B C3B 1.380(3)
C2B C7B 1.376(3)
C3B C4B 1.417(3)
C4B C5B 1.414(3)
C4B C8B 1.479(2)
C5B C6B 1.403(3)
C5B C10B 1.472(3)
C6B H6BA 0.9500
C6B C7B 1.375(3)
C9B H9B 1.0000
C9B C10B 1.515(2)
C9B C11B 1.518(3)
C10B C14B 1.339(3)
C11B H11B 1.0000
C11B C12B 1.527(3)
C12B H12B 1.0000
C12B C13B 1.527(2)
C13B H13B 1.0000
C13B C14B 1.507(3)
C14B H14B 0.9500
O1C C1C 1.439(2)
O1C C2C 1.370(2)
O2C C1C 1.438(3)
O2C C7C 1.368(2)
O3C H3C 0.95(5)
O3C C3C 1.352(2)
O4C C8C 1.261(2)
O5C H5C 0.82(3)
O5C C11C 1.428(2)
O6C H6C 0.88(4)
O6C C12C 1.430(2)
O7C H7C 0.86(4)
O7C C13C 1.443(2)
N1C H1C 0.91(4)
N1C C8C 1.323(3)
N1C C9C 1.468(2)
C1C H1CA 0.9900
C1C H1CB 0.9900
C2C C3C 1.377(3)
C2C C7C 1.380(3)
C3C C4C 1.417(3)
C4C C5C 1.406(3)
C4C C8C 1.470(2)
C5C C6C 1.408(3)
C5C C10C 1.475(3)
C6C H6CA 0.9500
C6C C7C 1.378(3)
C9C H9C 1.0000
C9C C10C 1.515(2)
C9C C11C 1.520(3)
C10C C14C 1.340(3)
C11C H11C 1.0000
C11C C12C 1.523(3)
C12C H12C 1.0000
C12C C13C 1.536(2)
C13C H13C 1.0000
C13C C14C 1.501(3)
C14C H14C 0.9500
O1W H1WA 0.90(4)
O1W H1WB 0.89(5)
O2W H2WA 0.90(3)
O2W H2WB 0.87(4)

loop_
_geom_hbond_atom_site_label_D
_geom_hbond_atom_site_label_H
_geom_hbond_atom_site_label_A
_geom_hbond_site_symmetry_A
_geom_hbond_distance_DH
_geom_hbond_distance_HA
_geom_hbond_distance_DA
_geom_hbond_angle_DHA
_geom_hbond_publ_flag
O3 H3 O4 . 0.96(3) 1.57(4) 2.4842(19) 158(3) yes
O5 H5 O7A 1_554 0.84(4) 1.88(4) 2.698(2) 166(4) yes
O6 H6 O3A 2_546 0.85(3) 1.98(3) 2.745(2) 150(3) yes
O7 H7 O7C 2_646 0.89(3) 1.89(3) 2.768(2) 170(3) yes
N1 H1 O4B 1_554 0.91(4) 2.25(4) 3.105(2) 157(3) yes
O3A H3A O4A . 1.00(4) 1.55(4) 2.4656(19) 151(4) yes
O5A H5A O7 . 0.87(3) 2.23(3) 3.050(2) 157(3) yes
O6A H6AA O1 2_546 0.82(4) 2.15(4) 2.906(2) 153(3) yes
O7A H7A O1A 2_547 0.83(4) 2.29(4) 2.901(2) 131(3) yes
N1A H1AA O4C . 0.89(3) 1.91(3) 2.796(2) 171(3) yes
O3B H3B O4B . 1.01(4) 1.57(4) 2.537(2) 159(4) yes
O5B H5B O2W 1_556 0.94(4) 1.80(4) 2.701(2) 159(4) yes
O6B H6B O6 2_556 0.89(4) 2.03(4) 2.8857(19) 163(3) yes
O7B H7B O5 2_656 0.86(4) 1.86(4) 2.714(2) 175(4) yes
N1B H1BA O4 1_556 0.89(4) 1.99(4) 2.870(2) 171(3) yes
O3C H3C O4C . 0.95(5) 1.59(5) 2.4797(18) 154(5) yes
O5C H5C O6B . 0.82(3) 2.01(4) 2.829(2) 175(3) yes
O6C H6C O6A 2_556 0.88(4) 1.93(3) 2.7893(19) 165(3) yes
O7C H7C O3C 2_656 0.86(4) 1.93(4) 2.767(2) 162(3) yes
N1C H1C O4A . 0.91(4) 2.03(4) 2.911(2) 164(3) yes
O1W H1WA O7B 1_554 0.90(4) 1.94(4) 2.835(2) 173(4) yes
O1W H1WB O5A 2_656 0.89(5) 2.22(5) 3.036(2) 153(4) yes
O2W H2WA O1W . 0.90(3) 1.94(3) 2.833(2) 167(3) yes
O2W H2WB O6C . 0.87(4) 2.00(4) 2.869(2) 172(3) yes

loop_
_geom_torsion_atom_site_label_1
_geom_torsion_atom_site_label_2
_geom_torsion_atom_site_label_3
_geom_torsion_atom_site_label_4
_geom_torsion
O1 C2 C3 O3 -0.2(3)
O1 C2 C3 C4 179.64(18)
O1 C2 C7 O2 0.2(2)
O1 C2 C7 C6 179.57(19)
O3 C3 C4 C5 -179.83(17)
O3 C3 C4 C8 3.2(3)
O5 C11 C12 O6 -66.93(18)
O5 C11 C12 C13 173.83(14)
O6 C12 C13 O7 156.75(15)
O6 C12 C13 C14 -78.34(18)
O7 C13 C14 C10 118.47(19)
N1 C9 C10 C5 34.0(2)
N1 C9 C10 C14 -146.53(17)
N1 C9 C11 O5 -58.02(19)
N1 C9 C11 C12 177.64(14)
C1 O1 C2 C3 -179.75(19)
C1 O1 C2 C7 1.5(2)
C1 O2 C7 C2 -1.9(2)
C1 O2 C7 C6 178.8(2)
C2 O1 C1 O2 -2.6(2)
C2 C3 C4 C5 0.3(3)
C2 C3 C4 C8 -176.66(16)
C3 C2 C7 O2 -178.66(17)
C3 C2 C7 C6 0.7(3)
C3 C4 C5 C6 2.1(3)
C3 C4 C5 C10 -175.14(16)
C3 C4 C8 O4 1.6(3)
C3 C4 C8 N1 -179.57(16)
C4 C5 C6 C7 -3.0(3)
C4 C5 C10 C9 -21.2(2)
C4 C5 C10 C14 159.35(18)
C5 C4 C8 O4 -175.36(16)
C5 C4 C8 N1 3.4(3)
C5 C6 C7 O2 -179.04(19)
C5 C6 C7 C2 1.7(3)
C5 C10 C14 C13 -179.43(16)
C6 C5 C10 C9 161.62(17)
C6 C5 C10 C14 -17.9(3)
C7 O2 C1 O1 2.7(2)
C7 C2 C3 O3 178.45(17)
C7 C2 C3 C4 -1.7(3)
C8 N1 C9 C10 -30.9(2)
C8 N1 C9 C11 -153.55(16)
C8 C4 C5 C6 178.98(16)
C8 C4 C5 C10 1.8(3)
C9 N1 C8 O4 -168.63(16)
C9 N1 C8 C4 12.6(3)
C9 C10 C14 C13 1.1(3)
C9 C11 C12 O6 56.11(18)
C9 C11 C12 C13 -63.13(18)
C10 C5 C6 C7 174.14(16)
C10 C9 C11 O5 178.03(14)
C10 C9 C11 C12 53.69(19)
C11 C9 C10 C5 156.46(15)
C11 C9 C10 C14 -24.0(2)
C11 C12 C13 O7 -85.96(19)
C11 C12 C13 C14 38.95(19)
C12 C13 C14 C10 -8.4(2)
O1A C2A C3A O3A -0.5(3)
O1A C2A C3A C4A 179.59(17)
O1A C2A C7A O2A 0.6(2)
O1A C2A C7A C6A 179.06(17)
O3A C3A C4A C5A -178.42(16)
O3A C3A C4A C8A 2.7(3)
O5A C11A C12A O6A -62.49(18)
O5A C11A C12A C13A 176.59(14)
O6A C12A C13A O7A 147.36(15)
O6A C12A C13A C14A -91.56(19)
O7A C13A C14A C10A 124.37(19)
N1A C9A C10A C5A 26.8(2)
N1A C9A C10A C14A -153.50(17)
N1A C9A C11A O5A -50.89(19)
N1A C9A C11A C12A -175.04(14)
C1A O1A C2A C3A -179.61(19)
C1A O1A C2A C7A 2.5(2)
C1A O2A C7A C2A -3.5(2)
C1A O2A C7A C6A 178.11(18)
C2A O1A C1A O2A -4.62(19)
C2A C3A C4A C5A 1.5(3)
C2A C3A C4A C8A -177.38(16)
C3A C2A C7A O2A -177.39(17)
C3A C2A C7A C6A 1.1(3)
C3A C4A C5A C6A 1.6(3)
C3A C4A C5A C10A -178.01(16)
C3A C4A C8A O4A 0.2(3)
C3A C4A C8A N1A 179.32(16)
C4A C5A C6A C7A -3.2(3)
C4A C5A C10A C9A -15.2(2)
C4A C5A C10A C14A 165.18(17)
C5A C4A C8A O4A -178.64(16)
C5A C4A C8A N1A 0.5(3)
C5A C6A C7A O2A -179.85(18)
C5A C6A C7A C2A 2.0(3)
C5A C10A C14A C13A 178.01(16)
C6A C5A C10A C9A 165.26(16)
C6A C5A C10A C14A -14.4(3)
C7A O2A C1A O1A 5.1(2)
C7A C2A C3A O3A 177.13(16)
C7A C2A C3A C4A -2.8(3)
C8A N1A C9A C10A -27.3(2)
C8A N1A C9A C11A -149.93(17)
C8A C4A C5A C6A -179.63(16)
C8A C4A C5A C10A 0.8(3)
C9A N1A C8A O4A -166.72(17)
C9A N1A C8A C4A 14.2(3)
C9A C10A C14A C13A -1.6(3)
C9A C11A C12A O6A 61.79(17)
C9A C11A C12A C13A -59.13(19)
C10A C5A C6A C7A 176.34(16)
C10A C9A C11A O5A -175.35(15)
C10A C9A C11A C12A 60.50(19)
C11A C9A C10A C5A 149.70(16)
C11A C9A C10A C14A -30.6(2)
C11A C12A C13A O7A -93.98(18)
C11A C12A C13A C14A 27.1(2)
C12A C13A C14A C10A 3.8(3)
O1B C2B C3B O3B 3.3(3)
O1B C2B C3B C4B -177.19(17)
O1B C2B C7B O2B -0.7(2)
O1B C2B C7B C6B 177.95(18)
O3B C3B C4B C5B 178.08(17)
O3B C3B C4B C8B 0.6(3)
O5B C11B C12B O6B -60.52(19)
O5B C11B C12B C13B 179.64(14)
O6B C12B C13B O7B 148.66(15)
O6B C12B C13B C14B -88.28(18)
O7B C13B C14B C10B 118.34(19)
N1B C9B C10B C5B 37.0(2)
N1B C9B C10B C14B -147.00(17)
N1B C9B C11B O5B -59.61(19)
N1B C9B C11B C12B 178.75(15)
C1B O1B C2B C3B -176.65(19)
C1B O1B C2B C7B 4.6(2)
C1B O2B C7B C2B -3.5(2)
C1B O2B C7B C6B 177.91(19)
C2B O1B C1B O2B -6.6(2)
C2B C3B C4B C5B -1.4(3)
C2B C3B C4B C8B -178.91(16)
C3B C2B C7B O2B -179.54(17)
C3B C2B C7B C6B -0.9(3)
C3B C4B C5B C6B 0.8(3)
C3B C4B C5B C10B -179.02(16)
C3B C4B C8B O4B 5.5(3)
C3B C4B C8B N1B -175.36(16)
C4B C5B C6B C7B -0.2(3)
C4B C5B C10B C9B -21.3(2)
C4B C5B C10B C14B 162.86(18)
C5B C4B C8B O4B -172.00(16)
C5B C4B C8B N1B 7.1(3)
C5B C6B C7B O2B 178.59(18)
C5B C6B C7B C2B 0.2(3)
C5B C10B C14B C13B 173.39(16)
C6B C5B C10B C9B 158.87(17)
C6B C5B C10B C14B -17.0(3)
C7B O2B C1B O1B 6.3(2)
C7B C2B C3B O3B -178.04(17)
C7B C2B C3B C4B 1.5(3)
C8B N1B C9B C10B -34.1(3)
C8B N1B C9B C11B -157.12(17)
C8B C4B C5B C6B 178.22(16)
C8B C4B C5B C10B -1.6(3)
C9B N1B C8B O4B -168.45(17)
C9B N1B C8B C4B 12.4(3)
C9B C10B C14B C13B -2.3(3)
C9B C11B C12B O6B 59.00(19)
C9B C11B C12B C13B -60.84(19)
C10B C5B C6B C7B 179.65(16)
C10B C9B C11B O5B 177.02(14)
C10B C9B C11B C12B 55.38(19)
C11B C9B C10B C5B 159.39(15)
C11B C9B C10B C14B -24.7(2)
C11B C12B C13B O7B -89.41(18)
C11B C12B C13B C14B 33.7(2)
C12B C13B C14B C10B -2.4(2)
O1C C2C C3C O3C 0.4(3)
O1C C2C C3C C4C 178.95(18)
O1C C2C C7C O2C 1.2(2)
O1C C2C C7C C6C -177.97(19)
O3C C3C C4C C5C 176.47(16)
O3C C3C C4C C8C -1.3(3)
O5C C11C C12C O6C -62.17(19)
O5C C11C C12C C13C 178.41(14)
O6C C12C C13C O7C 153.23(15)
O6C C12C C13C C14C -86.06(18)
O7C C13C C14C C10C 116.59(19)
N1C C9C C10C C5C 35.9(2)
N1C C9C C10C C14C -143.25(17)
N1C C9C C11C O5C -61.17(18)
N1C C9C C11C C12C 176.56(14)
C1C O1C C2C C3C 179.72(19)
C1C O1C C2C C7C -1.0(2)
C1C O2C C7C C2C -0.8(2)
C1C O2C C7C C6C 178.3(2)
C2C O1C C1C O2C 0.5(2)
C2C C3C C4C C5C -2.0(3)
C2C C3C C4C C8C -179.76(16)
C3C C2C C7C O2C -179.49(18)
C3C C2C C7C C6C 1.3(3)
C3C C4C C5C C6C 3.2(3)
C3C C4C C5C C10C -173.58(16)
C3C C4C C8C O4C 4.6(3)
C3C C4C C8C N1C -175.10(15)
C4C C5C C6C C7C -2.1(3)
C4C C5C C10C C9C -26.4(2)
C4C C5C C10C C14C 152.74(18)
C5C C4C C8C O4C -173.22(16)
C5C C4C C8C N1C 7.1(3)
C5C C6C C7C O2C -179.17(19)
C5C C6C C7C C2C -0.1(3)
C5C C10C C14C C13C 178.13(17)
C6C C5C C10C C9C 156.83(17)
C6C C5C C10C C14C -24.0(3)
C7C O2C C1C O1C 0.2(2)
C7C C2C C3C O3C -178.76(16)
C7C C2C C3C C4C -0.2(3)
C8C N1C C9C C10C -26.4(2)
C8C N1C C9C C11C -148.98(17)
C8C C4C C5C C6C -179.08(16)
C8C C4C C5C C10C 4.1(2)
C9C N1C C8C O4C -174.15(17)
C9C N1C C8C C4C 5.5(3)
C9C C10C C14C C13C -2.8(3)
C9C C11C C12C O6C 57.75(19)
C9C C11C C12C C13C -61.66(18)
C10C C5C C6C C7C 174.59(16)
C10C C9C C11C O5C 176.14(14)
C10C C9C C11C C12C 53.87(19)
C11C C9C C10C C5C 157.25(15)
C11C C9C C10C C14C -21.9(2)
C11C C12C C13C O7C -84.50(18)
C11C C12C C13C C14C 36.21(19)
C12C C13C C14C C10C -4.8(3)

loop_
_cod_related_entry_id
_cod_related_entry_database
_cod_related_entry_code
1 ChemSpider 30658288
